data_4130075
loop_
_publ_author_name
'Mummadi, Suresh'
'Unruh, Daniel K.'
'Zhao, Jiyang'
'Li, Shuhua'
'Krempner, Clemens'

_publ_section_title
;
 &quot;Inverse&quot; Frustrated Lewis Pairs--Activation of Dihydrogen with
 Organosuperbases and Moderate to Weak Lewis Acids.
;
_journal_issue 10
_journal_name_full 'Journal of the American Chemical Society'
_journal_page_first 3286
_journal_page_last 3289
_journal_paper_doi 10.1021/jacs.5b13545
_journal_volume 138
_journal_year 2016
_chemical_absolute_configuration ad
_chemical_formula_sum 'C26.45 H57.09 B N4 O0.86 P'
_chemical_formula_weight 486.8020
_space_group_IT_number 198
_space_group_name_Hall 'P 2ac 2ab 3'
_space_group_name_H-M_alt 'P 21 3'
_symmetry_cell_setting cubic
_symmetry_Int_Tables_number 198
_symmetry_space_group_name_Hall 'P 2ac 2ab 3'
_symmetry_space_group_name_H-M 'P 21 3'
_atom_sites_solution_hydrogens mixed
_atom_sites_solution_primary dual
_atom_sites_solution_secondary difmap
_audit_creation_date 2015-03-09T16:43:22-00:00
_audit_creation_method 'WinGX routine CIF_UPDATE'
_cell_angle_alpha 90
_cell_angle_beta 90
_cell_angle_gamma 90
_cell_formula_units_Z 4
_cell_length_a 14.2996(9)
_cell_length_b 14.2996(9)
_cell_length_c 14.2996(9)
_cell_measurement_reflns_used 9927
_cell_measurement_temperature 100(2)
_cell_measurement_theta_max 25.46
_cell_measurement_theta_min 2.47
_cell_volume 2924.0(3)
_computing_cell_refinement 'Bruker SAINT'
_computing_data_collection 'Bruker APEX2'
_computing_data_reduction 'Bruker SAINT'
_computing_structure_refinement 'SHELXL-2014/7 (Sheldrick, 2014)'
_computing_structure_solution 'SHELXS-97 (Sheldrick 2008)'
_diffrn_ambient_temperature 100(2)
_diffrn_measured_fraction_theta_full 1
_diffrn_measured_fraction_theta_max 1
_diffrn_measurement_device_type 'Bruker APEX-II CCD'
_diffrn_measurement_method '\w scans'
_diffrn_radiation_monochromator graphite
_diffrn_radiation_source 'fine-focus sealed tube'
_diffrn_radiation_type MoK\a
_diffrn_radiation_wavelength 0.71073
_diffrn_reflns_av_R_equivalents 0.0378
_diffrn_reflns_Laue_measured_fraction_full 1
_diffrn_reflns_Laue_measured_fraction_max 1
_diffrn_reflns_limit_h_max 18
_diffrn_reflns_limit_h_min -18
_diffrn_reflns_limit_k_max 18
_diffrn_reflns_limit_k_min -18
_diffrn_reflns_limit_l_max 18
_diffrn_reflns_limit_l_min -18
_diffrn_reflns_number 34421
_diffrn_reflns_point_group_measured_fraction_full 1
_diffrn_reflns_point_group_measured_fraction_max 1
_diffrn_reflns_theta_full 25.242
_diffrn_reflns_theta_max 27.099
_diffrn_reflns_theta_min 2.014
_exptl_absorpt_coefficient_mu 0.118
_exptl_absorpt_correction_T_max 0.7455
_exptl_absorpt_correction_T_min 0.6702
_exptl_absorpt_correction_type multi-scan
_exptl_absorpt_process_details SADABS
_exptl_crystal_colour colourless
_exptl_crystal_density_diffrn 1.106
_exptl_crystal_description blocky
_exptl_crystal_F_000 1086
_exptl_crystal_size_max 0.49
_exptl_crystal_size_mid 0.32
_exptl_crystal_size_min 0.18
_refine_diff_density_max 0.252
_refine_diff_density_min -0.258
_refine_diff_density_rms 0.038
_refine_ls_abs_structure_details
;
 Flack x determined using 802 quotients [(I+)-(I-)]/[(I+)+(I-)]
 (Parsons, Flack and Wagner, Acta Cryst. B69 (2013) 249-259).
;
_refine_ls_abs_structure_Flack 0.05(4)
_refine_ls_extinction_method none
_refine_ls_goodness_of_fit_ref 1.054
_refine_ls_hydrogen_treatment mixed
_refine_ls_matrix_type full
_refine_ls_number_parameters 175
_refine_ls_number_reflns 2157
_refine_ls_number_restraints 2
_refine_ls_restrained_S_all 1.056
_refine_ls_R_factor_all 0.0496
_refine_ls_R_factor_gt 0.0428
_refine_ls_shift/su_max 0
_refine_ls_shift/su_mean 0
_refine_ls_structure_factor_coef Fsqd
_refine_ls_weighting_details 'w=1/[\s^2^(Fo^2^)+(0.0704P)^2^+0.6675P] where P=(Fo^2^+2Fc^2^)/3'
_refine_ls_weighting_scheme calc
_refine_ls_wR_factor_gt 0.1142
_refine_ls_wR_factor_ref 0.1209
_reflns_number_gt 1924
_reflns_number_total 2157
_reflns_threshold_expression 'I > 2\s(I)'
_cod_data_source_file ja5b13545_si_002.cif
_cod_data_source_block 8
_cod_original_cell_volume 2924.0(6)
_cod_database_code 4130075
_shelx_estimated_absorpt_t_min 0.949
_shelx_estimated_absorpt_t_max 0.981

loop_
_symmetry_equiv_pos_as_xyz
'x, y, z'
'-x+1/2, -y, z+1/2'
'-x, y+1/2, -z+1/2'
'x+1/2, -y+1/2, -z'
'z, x, y'
'z+1/2, -x+1/2, -y'
'-z+1/2, -x, y+1/2'
'-z, x+1/2, -y+1/2'
'y, z, x'
'-y, z+1/2, -x+1/2'
'y+1/2, -z+1/2, -x'
'-y+1/2, -z, x+1/2'

loop_
_atom_site_label
_atom_site_type_symbol
_atom_site_fract_x
_atom_site_fract_y
_atom_site_fract_z
_atom_site_U_iso_or_equiv
_atom_site_adp_type
_atom_site_occupancy
_atom_site_calc_flag
_atom_site_disorder_assembly
_atom_site_disorder_group
P1 P 0.49718(4) 0.49718(4) 0.49718(4) 0.0295(3) Uani 1 d . .
H1E H 0.4467(16) 0.4467(16) 0.4467(16) 0.023(10) Uiso 1 d . .
N1 N 0.57704(13) 0.57704(13) 0.57704(13) 0.0291(7) Uani 1 d . .
N2 N 0.43716(16) 0.59399(15) 0.47300(16) 0.0412(6) Uani 1 d . .
C1 C 0.4682(2) 0.68442(19) 0.5084(2) 0.0474(7) Uani 1 d . .
H1A H 0.4142 0.7259 0.5209 0.057 Uiso 0.657(7) calc A 1
H1B H 0.5105 0.7155 0.4632 0.057 Uiso 0.657(7) calc A 1
H1C H 0.4321 0.702 0.5648 0.057 Uiso 0.343(7) calc A 2
H1D H 0.4593 0.7335 0.4603 0.057 Uiso 0.343(7) calc A 2
C2A C 0.5201(3) 0.6601(2) 0.5995(3) 0.0333(10) Uani 0.657(7) d A 1
H2A1 H 0.5605 0.7128 0.6194 0.04 Uiso 0.657(7) calc A 1
H2A2 H 0.4752 0.646 0.6502 0.04 Uiso 0.657(7) calc A 1
C2B C 0.5798(5) 0.6728(5) 0.5339(5) 0.0323(19) Uani 0.343(7) d A 2
H2B1 H 0.6196 0.6745 0.4773 0.039 Uiso 0.343(7) calc A 2
H2B2 H 0.6012 0.7208 0.5789 0.039 Uiso 0.343(7) calc A 2
C3 C 0.36467(18) 0.5942(2) 0.39963(18) 0.0393(6) Uani 1 d . .
H3A H 0.3327 0.532 0.3992 0.047 Uiso 0.657(7) calc A 1
H3B H 0.3615 0.529 0.3745 0.047 Uiso 0.343(7) calc A 2
C4A C 0.4072(5) 0.6120(4) 0.3029(5) 0.0392(12) Uani 0.657(7) d A 1
H4A1 H 0.3575 0.6118 0.2557 0.059 Uiso 0.657(7) calc A 1
H4A2 H 0.4386 0.6729 0.3027 0.059 Uiso 0.657(7) calc A 1
H4A3 H 0.4527 0.5628 0.2885 0.059 Uiso 0.657(7) calc A 1
C4B C 0.3834(14) 0.6539(16) 0.3218(13) 0.095(7) Uani 0.343(7) d A 2
H4B1 H 0.3319 0.6496 0.2768 0.143 Uiso 0.343(7) calc A 2
H4B2 H 0.3894 0.7186 0.3436 0.143 Uiso 0.343(7) calc A 2
H4B3 H 0.4418 0.6344 0.2917 0.143 Uiso 0.343(7) calc A 2
C5A C 0.2920(5) 0.6705(6) 0.4178(5) 0.0653(18) Uani 0.657(7) d A 1
H5A1 H 0.2447 0.6692 0.3683 0.098 Uiso 0.657(7) calc A 1
H5A2 H 0.2619 0.6594 0.4784 0.098 Uiso 0.657(7) calc A 1
H5A3 H 0.3228 0.7317 0.4185 0.098 Uiso 0.657(7) calc A 1
C5B C 0.2656(8) 0.6168(12) 0.4408(9) 0.066(4) Uani 0.343(7) d A 2
H5B1 H 0.2531 0.5756 0.4941 0.099 Uiso 0.343(7) calc A 2
H5B2 H 0.2638 0.6821 0.4614 0.099 Uiso 0.343(7) calc A 2
H5B3 H 0.218 0.6067 0.3925 0.099 Uiso 0.343(7) calc A 2
B1 B 0.3027(8) 0.7666(5) 0.6831(6) 0.0284(17) Uani 0.3333 d . .
H1F H 0.2821(19) 0.7986(19) 0.5980(19) 0.034 Uiso 1 d . .
C8A C 0.284(3) 0.6517(18) 0.697(3) 0.029(4) Uani 0.3333 d . .
H8A H 0.3208 0.6163 0.6485 0.035 Uiso 0.3333 calc . .
C9A C 0.1742(7) 0.6374(7) 0.6783(8) 0.0391(19) Uani 0.3333 d . .
H9A1 H 0.1615 0.6503 0.6115 0.047 Uiso 0.3333 calc . .
H9A2 H 0.1588 0.5708 0.6898 0.047 Uiso 0.3333 calc . .
C10A C 0.3146(8) 0.6227(6) 0.7916(7) 0.0356(17) Uani 0.3333 d . .
H10A H 0.3836 0.6276 0.7945 0.043 Uiso 0.3333 calc . .
H10B H 0.2984 0.5559 0.7997 0.043 Uiso 0.3333 calc . .
C8B C 0.280(3) 0.6382(15) 0.7297(9) 0.036(5) Uani 0.3333 d . .
H8B1 H 0.3054 0.6236 0.6669 0.043 Uiso 0.3333 calc . .
H8B2 H 0.3068 0.5918 0.7736 0.043 Uiso 0.3333 calc . .
C9B C 0.1778(7) 0.6237(6) 0.7267(8) 0.039(2) Uani 0.3333 d . .
H9B1 H 0.1551 0.6114 0.7909 0.047 Uiso 0.3333 calc . .
H9B2 H 0.1644 0.5676 0.6885 0.047 Uiso 0.3333 calc . .
C10B C 0.2635(7) 0.6087(6) 0.8030(7) 0.041(2) Uani 0.3333 d . .
H10C H 0.2002 0.6039 0.8308 0.049 Uiso 0.3333 calc . .
H10D H 0.292 0.5456 0.8052 0.049 Uiso 0.3333 calc . .
C8C C 0.2533(17) 0.639(2) 0.697(3) 0.036(4) Uani 0.3333 d . .
H8C1 H 0.3108 0.6206 0.6633 0.043 Uiso 0.3333 calc . .
H8C2 H 0.2005 0.6044 0.6692 0.043 Uiso 0.3333 calc . .
C11 C 0.2412(6) 0.8183(6) 0.7625(6) 0.0416(19) Uani 0.3333 d . .
H11 H 0.2542 0.8869 0.76 0.05 Uiso 0.3333 calc . .

loop_
_atom_site_aniso_label
_atom_site_aniso_U_11
_atom_site_aniso_U_22
_atom_site_aniso_U_33
_atom_site_aniso_U_23
_atom_site_aniso_U_13
_atom_site_aniso_U_12
P1 0.0295(3) 0.0295(3) 0.0295(3) -0.0008(2) -0.0008(2) -0.0008(2)
N1 0.0291(7) 0.0291(7) 0.0291(7) -0.0001(8) -0.0001(8) -0.0001(8)
N2 0.0438(12) 0.0367(11) 0.0431(12) -0.0043(9) -0.0148(9) 0.0056(9)
C1 0.0576(16) 0.0355(12) 0.0491(16) -0.0045(12) -0.0195(13) 0.0117(11)
C2A 0.0349(19) 0.0328(18) 0.0322(18) -0.0035(14) -0.0008(15) 0.0045(14)
C2B 0.037(4) 0.028(3) 0.032(3) 0.001(3) -0.001(3) -0.004(3)
C3 0.0358(13) 0.0478(15) 0.0342(13) 0.0020(12) -0.0071(10) 0.0015(11)
C4A 0.040(3) 0.046(3) 0.031(2) 0.006(2) -0.0034(18) -0.003(2)
C4B 0.085(13) 0.134(18) 0.066(11) 0.045(11) -0.038(9) -0.054(12)
C5A 0.049(3) 0.096(5) 0.050(3) -0.011(3) -0.006(3) 0.032(3)
C5B 0.039(5) 0.098(10) 0.061(7) -0.009(7) -0.017(5) 0.004(6)
B1 0.034(5) 0.024(3) 0.027(5) 0.001(3) -0.002(3) -0.002(5)
C8A 0.022(8) 0.038(7) 0.028(10) -0.008(6) 0.011(7) -0.004(6)
C9A 0.038(5) 0.036(5) 0.044(5) -0.003(4) -0.003(5) -0.004(4)
C10A 0.044(5) 0.027(4) 0.036(5) 0.005(3) 0.004(5) 0.004(4)
C8B 0.041(12) 0.037(6) 0.029(8) 0.002(7) 0.013(13) 0.011(5)
C9B 0.041(5) 0.033(4) 0.043(5) 0.003(4) -0.004(5) -0.006(3)
C10B 0.040(5) 0.029(4) 0.053(6) 0.001(4) 0.004(4) -0.005(4)
C8C 0.032(12) 0.048(9) 0.027(9) -0.007(6) -0.004(10) 0.011(8)
C11 0.044(5) 0.041(4) 0.040(5) -0.002(3) 0.000(4) 0.002(3)

loop_
_atom_type_symbol
_atom_type_description
_atom_type_scat_dispersion_real
_atom_type_scat_dispersion_imag
_atom_type_scat_source
C C 0.0033 0.0016 'International Tables Vol C Tables 4.2.6.8 and 6.1.1.4'
H H 0 0 'International Tables Vol C Tables 4.2.6.8 and 6.1.1.4'
B B 0.0013 0.0007 'International Tables Vol C Tables 4.2.6.8 and 6.1.1.4'
N N 0.0061 0.0033 'International Tables Vol C Tables 4.2.6.8 and 6.1.1.4'
P P 0.1023 0.0942 'International Tables Vol C Tables 4.2.6.8 and 6.1.1.4'

loop_
_geom_angle_atom_site_label_1
_geom_angle_atom_site_label_2
_geom_angle_atom_site_label_3
_geom_angle
_geom_angle_site_symmetry_1
_geom_angle_site_symmetry_3
N2 P1 N2 119.613(17) 5 .
N2 P1 N1 86.41(8) . .
N2 P1 H1E 93.6(8) . .
N1 P1 H1E 180.0(9) . .
C2A N1 C2A 112.89(16) 9 5
C2B N1 C2B 111.2(3) 5 .
C2A N1 P1 105.78(18) 5 .
C2B N1 P1 107.7(3) . .
C1 N2 C3 117.3(2) . .
C1 N2 P1 120.59(17) . .
C3 N2 P1 120.76(18) . .
N2 C1 C2A 103.9(2) . .
N2 C1 C2B 106.4(3) . .
N2 C1 H1A 111 . .
C2A C1 H1A 111 . .
N2 C1 H1B 111 . .
C2A C1 H1B 111 . .
H1A C1 H1B 109 . .
N2 C1 H1C 110.5 . .
C2B C1 H1C 110.5 . .
N2 C1 H1D 110.5 . .
C2B C1 H1D 110.5 . .
H1C C1 H1D 108.6 . .
N1 C2A C1 105.3(3) . .
N1 C2A H2A1 110.7 . .
C1 C2A H2A1 110.7 . .
N1 C2A H2A2 110.7 . .
C1 C2A H2A2 110.7 . .
H2A1 C2A H2A2 108.8 . .
N1 C2B C1 99.1(4) . .
N1 C2B H2B1 112 . .
C1 C2B H2B1 112 . .
N1 C2B H2B2 112 . .
C1 C2B H2B2 112 . .
H2B1 C2B H2B2 109.6 . .
C4B C3 N2 115.1(7) . .
N2 C3 C5A 111.0(3) . .
N2 C3 C4A 111.3(3) . .
C5A C3 C4A 107.7(4) . .
C4B C3 C5B 109.8(11) . .
N2 C3 C5B 111.6(5) . .
N2 C3 H3A 108.9 . .
C5A C3 H3A 108.9 . .
C4A C3 H3A 108.9 . .
C4B C3 H3B 106.6 . .
N2 C3 H3B 106.6 . .
C5B C3 H3B 106.6 . .
C3 C4A H4A1 109.5 . .
C3 C4A H4A2 109.5 . .
H4A1 C4A H4A2 109.5 . .
C3 C4A H4A3 109.5 . .
H4A1 C4A H4A3 109.5 . .
H4A2 C4A H4A3 109.5 . .
C3 C4B H4B1 109.5 . .
C3 C4B H4B2 109.5 . .
H4B1 C4B H4B2 109.5 . .
C3 C4B H4B3 109.5 . .
H4B1 C4B H4B3 109.5 . .
H4B2 C4B H4B3 109.5 . .
C3 C5A H5A1 109.5 . .
C3 C5A H5A2 109.5 . .
H5A1 C5A H5A2 109.5 . .
C3 C5A H5A3 109.5 . .
H5A1 C5A H5A3 109.5 . .
H5A2 C5A H5A3 109.5 . .
C3 C5B H5B1 109.5 . .
C3 C5B H5B2 109.5 . .
H5B1 C5B H5B2 109.5 . .
C3 C5B H5B3 109.5 . .
H5B1 C5B H5B3 109.5 . .
H5B2 C5B H5B3 109.5 . .
B1 B1 B1 60.000(5) 8_656 11_466
B1 B1 C11 46.0(7) 8_656 .
B1 B1 C8A 120(2) 8_656 .
B1 B1 C8A 131.5(10) 11_466 .
C11 B1 C8A 106.4(10) . .
B1 B1 H1F 125.2(14) 8_656 .
B1 B1 H1F 78.9(17) 11_466 .
C11 B1 H1F 111.4(14) . .
C8A B1 H1F 114(2) . .
C10A C8A C9A 113.4(16) . .
C10A C8A B1 109(2) . .
C9A C8A B1 105(3) . .
C10A C8A H8A 109.6 . .
C9A C8A H8A 109.6 . .
B1 C8A H8A 109.6 . .
C10B C9A C8A 116.4(12) 11_466 .
C10B C9A H9A1 108.2 11_466 .
C8A C9A H9A1 108.2 . .
C10B C9A H9A2 108.2 11_466 .
C8A C9A H9A2 108.2 . .
H9A1 C9A H9A2 107.3 . .
C8A C10A C9B 117.3(11) . 8_656
C8A C10A H10A 108 . .
C9B C10A H10A 108 8_656 .
C8A C10A H10B 108 . .
C9B C10A H10B 108 8_656 .
H10A C10A H10B 107.2 . .
C9B C8B C11 118.4(17) . 11_466
C9B C8B H8B1 107.7 . .
C11 C8B H8B1 107.7 11_466 .
C9B C8B H8B2 107.7 . .
C11 C8B H8B2 107.7 11_466 .
H8B1 C8B H8B2 107.1 . .
C8B C9B C10A 113.7(10) . 11_466
C8B C9B H9B1 108.8 . .
C10A C9B H9B1 108.8 11_466 .
C8B C9B H9B2 108.8 . .
C10A C9B H9B2 108.8 11_466 .
H9B1 C9B H9B2 107.7 . .
C9A C10B C8C 114.6(13) 8_656 .
C9A C10B H10C 108.6 8_656 .
C8C C10B H10C 108.6 . .
C9A C10B H10D 108.6 8_656 .
C8C C10B H10D 108.6 . .
H10C C10B H10D 107.6 . .
C11 C8C C10B 115.2(17) 8_656 .
C11 C8C H8C1 108.5 8_656 .
C10B C8C H8C1 108.5 . .
C11 C8C H8C2 108.5 8_656 .
C10B C8C H8C2 108.5 . .
H8C1 C8C H8C2 107.5 . .
C8C C11 C8B 110.1(12) 11_466 8_656
C8C C11 B1 110.9(9) 11_466 .
C8B C11 B1 109.3(11) 8_656 .
C8C C11 H11 108.8 11_466 .
C8B C11 H11 108.8 8_656 .
B1 C11 H11 108.8 . .

loop_
_geom_bond_atom_site_label_1
_geom_bond_atom_site_label_2
_geom_bond_distance
_geom_bond_site_symmetry_2
P1 N2 1.665(2) 9
P1 N2 1.665(2) 5
P1 N2 1.665(2) .
P1 N1 1.978(3) .
P1 H1E 1.25(4) .
N1 C2A 1.476(4) .
N1 C2A 1.476(4) 9
N1 C2A 1.476(4) 5
N1 C2B 1.502(7) 9
N1 C2B 1.502(7) 5
N1 C2B 1.502(7) .
N2 C1 1.457(3) .
N2 C3 1.475(3) .
C1 C2A 1.540(5) .
C1 C2B 1.646(8) .
C1 H1A 0.99 .
C1 H1B 0.99 .
C1 H1C 0.99 .
C1 H1D 0.99 .
C2A H2A1 0.99 .
C2A H2A2 0.99 .
C2B H2B1 0.99 .
C2B H2B2 0.99 .
C3 C4B 1.427(17) .
C3 C5A 1.529(6) .
C3 C4A 1.532(7) .
C3 C5B 1.568(12) .
C3 H3A 1 .
C3 H3B 1 .
C4A H4A1 0.98 .
C4A H4A2 0.98 .
C4A H4A3 0.98 .
C4B H4B1 0.98 .
C4B H4B2 0.98 .
C4B H4B3 0.98 .
C5A H5A1 0.98 .
C5A H5A2 0.98 .
C5A H5A3 0.98 .
C5B H5B1 0.98 .
C5B H5B2 0.98 .
C5B H5B3 0.98 .
B1 B1 0.909(14) 8_656
B1 B1 0.909(13) 11_466
B1 C11 1.616(11) .
B1 C8A 1.67(3) .
B1 H1F 1.33(3) .
C8A C10A 1.49(5) .
C8A C9A 1.61(4) .
C8A H8A 1 .
C9A C10B 1.516(13) 11_466
C9A H9A1 0.99 .
C9A H9A2 0.99 .
C10A C9B 1.560(13) 8_656
C10A H10A 0.99 .
C10A H10B 0.99 .
C8B C9B 1.48(5) .
C8B C11 1.58(3) 11_466
C8B H8B1 0.99 .
C8B H8B2 0.99 .
C9B C10A 1.560(13) 11_466
C9B H9B1 0.99 .
C9B H9B2 0.99 .
C10B C9A 1.516(13) 8_656
C10B C8C 1.58(5) .
C10B H10C 0.99 .
C10B H10D 0.99 .
C8C C11 1.49(4) 8_656
C8C H8C1 0.99 .
C8C H8C2 0.99 .
C11 C8C 1.49(4) 11_466
C11 C8B 1.58(3) 8_656
C11 H11 1 .
